data_1576033
loop_
_publ_author_name
'Ort&#xed;n-Rubio, Borja'
'Yang, Yunhui'
'Borrego-Marin, Emilio'
'Rostoll-Berenguer, Jaume'
'Vila, Carlos'
'Juanhuix, Judith'
'Imaz, Inhar'
'Navarro, Jorge A. R.'
'Maspoch, Daniel'

_publ_section_title
;
 Linker desymmetrisation unlocks new topologies, defective clusters, and
 catalytic activity in zirconium- and rare-earth metal-organic frameworks.
;
_journal_issue 45
_journal_name_full 'Chemical science'
_journal_page_first 21600
_journal_page_last 21613
_journal_paper_doi 10.1039/d5sc05365j
_journal_volume 16
_journal_year 2025
_chemical_formula_sum 'C51.43 O18.29 Zr3.43'
_chemical_formula_weight 1223.03
_space_group_crystal_system orthorhombic
_space_group_IT_number 54
_space_group_name_Hall '-P 2a 2ac'
_space_group_name_H-M_alt 'P c c a'
_audit_creation_method SHELXL-2019/3
_audit_update_record
;
2025-07-16 deposited with the CCDC.	2025-10-08 downloaded from the CCDC.
;
_cell_angle_alpha 90
_cell_angle_beta 90
_cell_angle_gamma 90
_cell_formula_units_Z 7
_cell_length_a 14.1161(4)
_cell_length_b 18.8518(4)
_cell_length_c 40.3544(4)
_cell_measurement_reflns_used 92005
_cell_measurement_temperature 100(2)
_cell_measurement_theta_max 27.336
_cell_measurement_theta_min 2.048
_cell_volume 10738.9(4)
_computing_structure_refinement 'SHELXL-2019/2 (Sheldrick, 2019)'
_diffrn_ambient_temperature 100(2)
_diffrn_measured_fraction_theta_full 0.999
_diffrn_measured_fraction_theta_max 0.999
_diffrn_measurement_device_type 'pilatus DECTRIS 6M'
_diffrn_radiation_type synchrotron
_diffrn_radiation_wavelength 0.82653
_diffrn_reflns_av_R_equivalents 0.0486
_diffrn_reflns_av_unetI/netI 0.0277
_diffrn_reflns_Laue_measured_fraction_full 0.999
_diffrn_reflns_Laue_measured_fraction_max 0.999
_diffrn_reflns_limit_h_max 15
_diffrn_reflns_limit_h_min 0
_diffrn_reflns_limit_k_max 20
_diffrn_reflns_limit_k_min 0
_diffrn_reflns_limit_l_max 44
_diffrn_reflns_limit_l_min 0
_diffrn_reflns_number 92005
_diffrn_reflns_point_group_measured_fraction_full 0.999
_diffrn_reflns_point_group_measured_fraction_max 0.999
_diffrn_reflns_theta_full 27.336
_diffrn_reflns_theta_max 27.336
_diffrn_reflns_theta_min 2.048
_diffrn_source synchrotron
_exptl_absorpt_coefficient_mu 0.946
_exptl_crystal_colour white
_exptl_crystal_density_diffrn 1.324
_exptl_crystal_description block
_exptl_crystal_F_000 4144
_exptl_crystal_size_max 0.020
_exptl_crystal_size_mid 0.020
_exptl_crystal_size_min 0.020
_refine_diff_density_max 0.764
_refine_diff_density_min -0.747
_refine_diff_density_rms 0.084
_refine_ls_extinction_method none
_refine_ls_goodness_of_fit_ref 1.117
_refine_ls_hydrogen_treatment undef
_refine_ls_matrix_type full
_refine_ls_number_parameters 529
_refine_ls_number_reflns 7726
_refine_ls_number_restraints 0
_refine_ls_restrained_S_all 1.117
_refine_ls_R_factor_all 0.1057
_refine_ls_R_factor_gt 0.0812
_refine_ls_shift/su_max 0.001
_refine_ls_shift/su_mean 0.000
_refine_ls_structure_factor_coef Fsqd
_refine_ls_weighting_details 'w=1/[\s^2^(Fo^2^)+(0.2000P)^2^] where P=(Fo^2^+2Fc^2^)/3'
_refine_ls_weighting_scheme calc
_refine_ls_wR_factor_gt 0.2783
_refine_ls_wR_factor_ref 0.3019
_reflns_Friedel_coverage 0.000
_reflns_number_gt 4689
_reflns_number_total 7726
_reflns_threshold_expression 'I > 2\s(I)'
_cod_data_source_file d5sc05365j3.cif
_cod_data_source_block shelx_CCDC3
_cod_depositor_comments 'Adding full bibliography for 1576030--1576035.cif.'
_cod_database_code 1576033
_shelx_shelxl_version_number 2019/3
_shelx_space_group_comment
;
The symmetry employed for this shelxl refinement is uniquely defined
by the following loop, which should always be used as a source of
symmetry information in preference to the above space-group names.
They are only intended as comments.
;
_shelx_estimated_absorpt_t_min 0.981
_shelx_estimated_absorpt_t_max 0.981
_platon_squeeze_void_probe_radius 1.20

loop_
_space_group_symop_operation_xyz
'x, y, z'
'-x+1/2, -y, z'
'-x, y, -z+1/2'
'x+1/2, -y, -z+1/2'
'-x, -y, -z'
'x-1/2, y, -z'
'x, -y, z-1/2'
'-x-1/2, y, z-1/2'

loop_
_atom_site_label
_atom_site_type_symbol
_atom_site_fract_x
_atom_site_fract_y
_atom_site_fract_z
_atom_site_U_iso_or_equiv
_atom_site_adp_type
_atom_site_occupancy
_atom_site_site_symmetry_order
_atom_site_calc_flag
_atom_site_refinement_flags_posn
_atom_site_refinement_flags_adp
_atom_site_refinement_flags_occupancy
_atom_site_disorder_assembly
_atom_site_disorder_group
Zr01 Zr 0.500000 0.95106(6) 0.250000 0.1307(4) Uani 1 2 d S T P . .
Zr02 Zr 0.67317(5) 0.82014(5) 0.26204(2) 0.1391(4) Uani 1 1 d . . . . .
Zr03 Zr 0.46710(6) 0.82144(5) 0.30985(2) 0.1395(4) Uani 1 1 d . . . . .
Zr04 Zr 0.500000 0.68869(7) 0.250000 0.1537(5) Uani 1 2 d S T P . .
O005 O 0.5818(3) 0.8975(3) 0.29009(12) 0.1358(15) Uani 1 1 d . . . . .
O006 O 0.4104(3) 0.8770(3) 0.27028(12) 0.1377(16) Uani 1 1 d . . . . .
O007 O 0.4565(5) 0.7229(5) 0.33709(17) 0.163(2) Uani 1 1 d . . . . .
O008 O -0.3223(5) 0.1774(3) 0.67159(17) 0.159(2) Uani 1 1 d . . . . .
O009 O -0.2295(4) 0.1730(3) 0.71748(17) 0.157(2) Uani 1 1 d . . . . .
O00A O 0.5605(4) 0.7639(3) 0.28112(13) 0.1486(18) Uani 1 1 d . . . . .
O00B O 0.4477(4) 0.9227(5) 0.33749(14) 0.154(2) Uani 1 1 d . . . . .
O00C O 0.4580(5) 1.0055(4) 0.29762(18) 0.165(2) Uani 1 1 d . . . . .
O00D O 0.7725(4) 0.9052(4) 0.27142(16) 0.1546(19) Uani 1 1 d . . . . .
O00E O 0.6181(4) 0.7441(3) 0.22454(14) 0.1521(18) Uani 1 1 d . . . . .
O00F O 0.8927(5) 0.9722(4) 0.26234(19) 0.170(3) Uani 1 1 d . . . . .
O00G O 0.7197(5) 0.8137(4) 0.31689(17) 0.177(3) Uani 1 1 d . . . . .
O00H O 0.7740(5) 0.7343(4) 0.26802(19) 0.192(3) Uani 1 1 d . . . . .
O00I O 0.5138(5) 0.6363(4) 0.1995(2) 0.184(3) Uani 1 1 d . . . . .
O00J O 0.5809(5) 0.8231(3) 0.34704(15) 0.165(2) Uani 1 1 d . . . . .
O00K O 0.3875(6) 0.6099(4) 0.2448(2) 0.209(3) Uani 1 1 d . . . . .
C00L C 0.4433(7) 0.9870(9) 0.3275(3) 0.172(4) Uani 1 1 d . . . . .
C00M C -0.2431(9) 0.1766(5) 0.6862(3) 0.151(3) Uani 1 1 d . . . . .
C00N C -0.0654(8) 0.1735(6) 0.6794(3) 0.176(4) Uani 1 1 d . . . . .
C00O C -0.1560(7) 0.1794(5) 0.6663(2) 0.154(3) Uani 1 1 d . . . . .
C00P C 0.2581(9) 0.2244(9) 0.5686(3) 0.202(6) Uani 1 1 d . . . . .
C00Q C 0.0139(8) 0.1814(5) 0.6597(3) 0.174(4) Uani 1 1 d . . . . .
C00R C 0.0905(8) 0.2014(9) 0.6047(3) 0.185(4) Uani 1 1 d . . . . .
C00S C 0.0039(7) 0.1898(6) 0.6259(3) 0.171(4) Uani 1 1 d . . . . .
C00T C 0.4339(10) 0.3433(8) 0.4770(4) 0.227(7) Uani 1 1 d . . . . .
C00V C 0.1369(9) 0.2658(8) 0.6042(4) 0.216(6) Uani 1 1 d . . . . .
C00X C 0.2144(8) 0.2723(9) 0.5860(4) 0.209(6) Uani 1 1 d . . . . .
C00Y C 0.3661(9) 0.3572(9) 0.4569(4) 0.206(5) Uani 1 1 d . . . . .
C010 C 0.6745(9) 0.8173(6) 0.3427(3) 0.182(4) Uani 1 1 d . . . . .
C012 C 0.5199(9) 0.3846(8) 0.4801(4) 0.231(6) Uani 1 1 d . . . . .
C013 C 0.5281(11) 0.4410(9) 0.4564(5) 0.231(6) Uani 1 1 d . . . . .
C014 C 0.2122(10) 0.1597(10) 0.5687(4) 0.230(6) Uani 1 1 d . . . . .
C015 C 0.4589(12) 0.4525(9) 0.4337(4) 0.219(6) Uani 1 1 d . . . . .
C017 C 0.4182(6) 0.1838(6) 0.5547(3) 0.286(11) Uani 1 1 d G . . . .
C01H C 0.4985(6) 0.1890(6) 0.5349(3) 0.301(12) Uani 1 1 d G . . . .
C01G C 0.5036(5) 0.2408(6) 0.5104(3) 0.252(8) Uani 1 1 d G . . . .
C01F C 0.4284(6) 0.2873(5) 0.5057(2) 0.228(7) Uani 1 1 d G . . . .
C00W C 0.3481(5) 0.2821(5) 0.5255(3) 0.255(8) Uani 1 1 d G . . . .
C00U C 0.3430(5) 0.2303(6) 0.5500(3) 0.239(7) Uani 1 1 d G . . . .
C019 C 0.1286(9) 0.1436(10) 0.5879(3) 0.203(4) Uani 1 1 d . . . . .
C01A C -0.1656(8) 0.1894(7) 0.6313(3) 0.203(5) Uani 1 1 d . . . . .
C01C C -0.0871(9) 0.1910(9) 0.6119(3) 0.238(7) Uani 1 1 d . . . . .
C01D C 0.4599(8) 0.6295(5) 0.3892(3) 0.230(6) Uani 1 1 d G . . . .
C011 C 0.4546(9) 0.5786(7) 0.4140(2) 0.263(8) Uani 1 1 d G . . . .
C00Z C 0.4625(9) 0.5070(6) 0.4061(3) 0.273(9) Uani 1 1 d G . . . .
C1AA C 0.4757(11) 0.4864(5) 0.3734(3) 0.406(19) Uani 1 1 d G . . . .
C14 C 0.4809(10) 0.5373(7) 0.3485(2) 0.349(15) Uani 1 1 d G . . . .
C01J C 0.4730(7) 0.6088(6) 0.3564(2) 0.211(5) Uani 1 1 d G . . . .
C01E C 0.6224(10) 0.4924(12) 0.4620(4) 0.284(9) Uani 1 1 d . . . . .
C01I C 0.3764(11) 0.4123(8) 0.4326(4) 0.229(6) Uani 1 1 d . . . . .
C01K C 0.2587(16) 0.3406(13) 0.5892(6) 0.328(12) Uani 1 1 d . . . . .
C01L C 0.2755(12) 0.3168(8) 0.4535(5) 0.239(7) Uani 1 1 d . . . . .
C12 C 0.074(2) 0.0690(13) 0.5847(6) 0.365(14) Uani 1 1 d . . . . .
C9 C 0.4704(10) 0.6616(8) 0.3299(3) 0.181(5) Uani 1 1 d . . . . .
C3AA C 0.8353(14) 0.9356(7) 0.2597(4) 0.213(7) Uani 1 1 d . . . . .
C0AA C 0.5742(17) 0.1334(15) 0.5342(8) 0.46(2) Uani 1 1 d . . . . .
C2 C 0.7146(10) 0.0243(6) 0.5963(3) 0.204(5) Uiso 1 1 d . . . . .
C4 C 0.6812(18) 0.0541(13) 0.5668(6) 0.295(9) Uiso 1 1 d . . . . .
C2AA C 0.5918(19) 0.1054(13) 0.5683(6) 0.309(9) Uiso 1 1 d . . . . .
C5 C 0.671(3) 0.001(2) 0.5434(12) 0.282(15) Uiso 0.5 1 d . . P A 1
C5A C 0.762(3) 0.0748(17) 0.5408(10) 0.260(13) Uiso 0.5 1 d . . P A 2

loop_
_atom_site_aniso_label
_atom_site_aniso_U_11
_atom_site_aniso_U_22
_atom_site_aniso_U_33
_atom_site_aniso_U_23
_atom_site_aniso_U_13
_atom_site_aniso_U_12
Zr01 0.0853(6) 0.1937(10) 0.1129(7) 0.000 0.0097(4) 0.000
Zr02 0.0912(5) 0.2080(9) 0.1180(6) 0.0070(4) 0.0187(4) 0.0090(4)
Zr03 0.0982(6) 0.2102(9) 0.1102(6) 0.0095(4) 0.0217(4) 0.0082(4)
Zr04 0.1335(10) 0.1899(11) 0.1376(9) 0.000 0.0420(7) 0.000
O005 0.085(3) 0.207(4) 0.115(3) 0.008(3) 0.007(2) 0.000(3)
O006 0.092(3) 0.198(5) 0.123(3) 0.000(3) 0.016(2) -0.011(3)
O007 0.144(5) 0.207(6) 0.139(4) 0.040(5) 0.027(4) 0.018(5)
O008 0.100(4) 0.248(7) 0.127(4) 0.007(3) 0.026(3) 0.002(3)
O009 0.113(4) 0.229(6) 0.129(5) 0.004(3) 0.024(3) -0.012(3)
O00A 0.101(3) 0.214(5) 0.130(4) 0.007(3) 0.032(3) 0.009(3)
O00B 0.111(4) 0.242(7) 0.109(3) -0.003(4) 0.018(3) 0.010(4)
O00C 0.139(5) 0.218(6) 0.138(4) -0.010(4) 0.007(4) 0.005(4)
O00D 0.085(3) 0.237(6) 0.141(4) 0.002(4) 0.012(3) -0.011(3)
O00E 0.118(4) 0.210(5) 0.129(4) 0.012(3) 0.029(3) 0.008(3)
O00F 0.110(4) 0.209(7) 0.192(6) 0.014(5) -0.015(4) -0.029(4)
O00G 0.103(4) 0.312(9) 0.116(4) 0.016(4) 0.015(3) 0.027(4)
O00H 0.130(5) 0.261(7) 0.186(6) 0.014(5) 0.030(4) 0.060(5)
O00I 0.178(6) 0.216(7) 0.158(5) -0.022(5) 0.047(5) -0.024(5)
O00J 0.128(5) 0.254(7) 0.113(4) 0.012(3) 0.004(3) 0.002(4)
O00K 0.192(7) 0.236(7) 0.197(6) -0.035(5) 0.079(6) -0.049(6)
C00L 0.122(7) 0.265(13) 0.130(8) 0.006(8) 0.005(5) 0.008(8)
C00M 0.126(8) 0.203(9) 0.125(7) 0.009(5) 0.031(6) -0.011(5)
C00N 0.107(7) 0.260(11) 0.163(8) 0.017(7) 0.043(6) -0.010(6)
C00O 0.110(7) 0.226(9) 0.126(6) -0.005(5) 0.027(5) 0.006(5)
C00P 0.138(9) 0.250(13) 0.217(11) 0.099(10) 0.086(8) 0.057(9)
C00Q 0.123(7) 0.247(11) 0.151(8) 0.028(6) 0.038(6) 0.002(6)
C00R 0.131(8) 0.279(13) 0.146(7) 0.019(8) 0.049(6) 0.035(9)
C00S 0.105(6) 0.260(11) 0.149(8) 0.052(7) 0.037(6) 0.015(6)
C00T 0.121(9) 0.290(13) 0.269(16) 0.137(13) 0.075(10) 0.050(9)
C00V 0.137(9) 0.255(13) 0.255(14) 0.078(11) 0.079(9) 0.031(8)
C00X 0.123(7) 0.259(14) 0.245(13) 0.123(12) 0.054(9) 0.014(9)
C00Y 0.125(9) 0.299(14) 0.194(10) 0.075(11) 0.061(8) 0.021(9)
C010 0.137(9) 0.247(12) 0.161(10) 0.035(7) -0.007(8) 0.014(7)
C012 0.158(10) 0.296(14) 0.237(13) 0.096(11) 0.112(9) 0.051(9)
C013 0.154(11) 0.302(16) 0.236(14) 0.087(13) 0.086(11) 0.038(11)
C014 0.146(9) 0.356(19) 0.187(11) 0.010(12) 0.084(9) 0.002(11)
C015 0.170(12) 0.288(15) 0.199(12) 0.104(11) 0.078(10) 0.048(11)
C017 0.177(12) 0.346(18) 0.33(2) 0.187(16) 0.139(13) 0.121(12)
C01H 0.191(13) 0.324(17) 0.39(2) 0.218(18) 0.147(15) 0.122(12)
C01G 0.136(9) 0.337(17) 0.282(16) 0.108(14) 0.099(10) 0.089(10)
C01F 0.159(9) 0.293(13) 0.232(12) 0.129(11) 0.094(9) 0.063(9)
C00W 0.160(9) 0.302(13) 0.304(17) 0.139(14) 0.133(11) 0.090(10)
C00U 0.185(11) 0.280(13) 0.251(13) 0.139(12) 0.107(10) 0.094(10)
C019 0.150(9) 0.289(14) 0.169(9) 0.009(10) 0.043(8) 0.002(10)
C01A 0.118(7) 0.347(16) 0.145(8) 0.029(8) 0.034(6) 0.014(7)
C01C 0.119(9) 0.44(2) 0.155(9) 0.081(10) 0.033(7) 0.025(9)
C01D 0.190(11) 0.296(16) 0.203(12) 0.081(13) 0.061(9) 0.012(10)
C011 0.38(2) 0.222(12) 0.191(12) 0.057(11) 0.105(13) 0.042(13)
C00Z 0.282(18) 0.264(15) 0.272(18) 0.084(15) 0.158(15) 0.050(14)
C1AA 0.58(5) 0.33(2) 0.31(2) 0.08(2) 0.31(3) 0.08(2)
C14 0.57(4) 0.251(16) 0.229(15) 0.117(14) 0.20(2) 0.091(18)
C01J 0.189(11) 0.220(12) 0.223(13) 0.068(11) 0.089(9) 0.014(8)
C01E 0.138(10) 0.45(2) 0.263(17) 0.082(16) 0.058(10) -0.004(13)
C01I 0.160(11) 0.260(13) 0.268(15) 0.093(12) 0.064(10) 0.026(10)
C01K 0.228(19) 0.39(2) 0.37(3) 0.09(2) 0.15(2) 0.008(17)
C01L 0.167(13) 0.317(17) 0.234(16) 0.035(11) 0.002(11) -0.029(11)
C12 0.43(4) 0.36(2) 0.31(2) -0.10(2) 0.16(3) -0.04(3)
C9 0.174(10) 0.210(11) 0.157(9) 0.046(9) 0.055(8) 0.032(9)
C3AA 0.238(17) 0.182(10) 0.220(13) -0.055(9) 0.105(13) -0.040(11)
C0AA 0.27(2) 0.52(3) 0.59(5) 0.36(4) 0.23(3) 0.22(2)

loop_
_atom_type_symbol
_atom_type_description
_atom_type_scat_dispersion_real
_atom_type_scat_dispersion_imag
_atom_type_scat_source
C C 0.0052 0.0023 'International Tables Vol C Tables 4.2.6.8 and 6.1.1.4'
O O 0.0162 0.0086 'International Tables Vol C Tables 4.2.6.8 and 6.1.1.4'
Zr Zr -1.4800 0.7633 'International Tables Vol C Tables 4.2.6.8 and 6.1.1.4'

loop_
_geom_angle_atom_site_label_1
_geom_angle_atom_site_label_2
_geom_angle_atom_site_label_3
_geom_angle
_geom_angle_site_symmetry_1
_geom_angle_site_symmetry_3
_geom_angle_publ_flag
O006 Zr01 O006 94.3(3) . 3_655 ?
O006 Zr01 O00F 142.9(3) . 2_675 ?
O006 Zr01 O00F 96.7(2) 3_655 2_675 ?
O006 Zr01 O00F 96.7(2) . 4_475 ?
O006 Zr01 O00F 142.9(3) 3_655 4_475 ?
O00F Zr01 O00F 95.6(4) 2_675 4_475 ?
O006 Zr01 O005 73.85(19) . . ?
O006 Zr01 O005 70.27(19) 3_655 . ?
O00F Zr01 O005 76.8(3) 2_675 . ?
O00F Zr01 O005 146.8(2) 4_475 . ?
O006 Zr01 O005 70.26(19) . 3_655 ?
O006 Zr01 O005 73.84(19) 3_655 3_655 ?
O00F Zr01 O005 146.8(2) 2_675 3_655 ?
O00F Zr01 O005 76.8(3) 4_475 3_655 ?
O005 Zr01 O005 126.1(3) . 3_655 ?
O006 Zr01 O00C 144.1(2) . 3_655 ?
O006 Zr01 O00C 78.9(2) 3_655 3_655 ?
O00F Zr01 O00C 73.0(3) 2_675 3_655 ?
O00F Zr01 O00C 71.5(3) 4_475 3_655 ?
O005 Zr01 O00C 133.4(2) . 3_655 ?
O005 Zr01 O00C 74.0(2) 3_655 3_655 ?
O006 Zr01 O00C 78.9(2) . . ?
O006 Zr01 O00C 144.1(2) 3_655 . ?
O00F Zr01 O00C 71.5(3) 2_675 . ?
O00F Zr01 O00C 73.0(3) 4_475 . ?
O005 Zr01 O00C 74.0(2) . . ?
O005 Zr01 O00C 133.4(2) 3_655 . ?
O00C Zr01 O00C 126.0(4) 3_655 . ?
O006 Zr01 Zr03 32.94(14) . . ?
O006 Zr01 Zr03 83.15(15) 3_655 . ?
O00F Zr01 Zr03 114.0(2) 2_675 . ?
O00F Zr01 Zr03 122.71(19) 4_475 . ?
O005 Zr01 Zr03 40.95(12) . . ?
O005 Zr01 Zr03 96.72(14) 3_655 . ?
O00C Zr01 Zr03 161.5(2) 3_655 . ?
O00C Zr01 Zr03 72.1(2) . . ?
O006 Zr01 Zr03 83.15(15) . 3_655 ?
O006 Zr01 Zr03 32.93(14) 3_655 3_655 ?
O00F Zr01 Zr03 122.71(19) 2_675 3_655 ?
O00F Zr01 Zr03 114.0(2) 4_475 3_655 ?
O005 Zr01 Zr03 96.72(14) . 3_655 ?
O005 Zr01 Zr03 40.95(12) 3_655 3_655 ?
O00C Zr01 Zr03 72.1(2) 3_655 3_655 ?
O00C Zr01 Zr03 161.5(2) . 3_655 ?
Zr03 Zr01 Zr03 90.37(4) . 3_655 ?
O006 Zr01 Zr02 83.99(15) . . ?
O006 Zr01 Zr02 31.55(14) 3_655 . ?
O00F Zr01 Zr02 87.1(2) 2_675 . ?
O00F Zr01 Zr02 174.4(2) 4_475 . ?
O005 Zr01 Zr02 38.72(13) . . ?
O005 Zr01 Zr02 98.22(14) 3_655 . ?
O00C Zr01 Zr02 104.76(18) 3_655 . ?
O00C Zr01 Zr02 112.62(18) . . ?
Zr03 Zr01 Zr02 60.06(2) . . ?
Zr03 Zr01 Zr02 60.48(3) 3_655 . ?
O006 Zr01 Zr02 31.54(14) . 3_655 ?
O006 Zr01 Zr02 83.99(15) 3_655 3_655 ?
O00F Zr01 Zr02 174.4(2) 2_675 3_655 ?
O00F Zr01 Zr02 87.1(2) 4_475 3_655 ?
O005 Zr01 Zr02 98.22(14) . 3_655 ?
O005 Zr01 Zr02 38.72(13) 3_655 3_655 ?
O00C Zr01 Zr02 112.62(18) 3_655 3_655 ?
O00C Zr01 Zr02 104.76(18) . 3_655 ?
Zr03 Zr01 Zr02 60.48(3) . 3_655 ?
Zr03 Zr01 Zr02 60.06(2) 3_655 3_655 ?
Zr02 Zr01 Zr02 90.56(4) . 3_655 ?
O00A Zr02 O006 93.6(2) . 3_655 ?
O00A Zr02 O00H 94.6(3) . . ?
O006 Zr02 O00H 146.6(3) 3_655 . ?
O00A Zr02 O00D 144.7(2) . . ?
O006 Zr02 O00D 95.6(2) 3_655 . ?
O00H Zr02 O00D 96.2(3) . . ?
O00A Zr02 O00E 69.7(2) . . ?
O006 Zr02 O00E 72.8(2) 3_655 . ?
O00H Zr02 O00E 79.9(3) . . ?
O00D Zr02 O00E 145.4(2) . . ?
O00A Zr02 O005 72.8(2) . . ?
O006 Zr02 O005 69.72(19) 3_655 . ?
O00H Zr02 O005 143.4(2) . . ?
O00D Zr02 O005 78.7(2) . . ?
O00E Zr02 O005 124.0(2) . . ?
O00A Zr02 O009 142.5(2) . 7_665 ?
O006 Zr02 O009 79.4(2) 3_655 7_665 ?
O00H Zr02 O009 74.5(2) . 7_665 ?
O00D Zr02 O009 72.8(2) . 7_665 ?
O00E Zr02 O009 73.1(2) . 7_665 ?
O005 Zr02 O009 135.15(19) . 7_665 ?
O00A Zr02 O00G 80.5(3) . . ?
O006 Zr02 O00G 142.8(2) 3_655 . ?
O00H Zr02 O00G 70.6(3) . . ?
O00D Zr02 O00G 71.8(3) . . ?
O00E Zr02 O00G 135.8(2) . . ?
O005 Zr02 O00G 73.5(2) . . ?
O009 Zr02 O00G 126.2(2) 7_665 . ?
O00A Zr02 Zr03 32.22(16) . . ?
O006 Zr02 Zr03 82.47(13) 3_655 . ?
O00H Zr02 Zr03 119.39(19) . . ?
O00D Zr02 Zr03 115.99(16) . . ?
O00E Zr02 Zr03 95.12(13) . . ?
O005 Zr02 Zr03 40.57(13) . . ?
O009 Zr02 Zr03 160.60(18) 7_665 . ?
O00G Zr02 Zr03 73.03(17) . . ?
O00A Zr02 Zr01 82.88(16) . . ?
O006 Zr02 Zr01 31.46(14) 3_655 . ?
O00H Zr02 Zr01 176.3(2) . . ?
O00D Zr02 Zr01 87.40(16) . . ?
O00E Zr02 Zr01 96.64(15) . . ?
O005 Zr02 Zr01 38.26(12) . . ?
O009 Zr02 Zr01 105.81(16) 7_665 . ?
O00G Zr02 Zr01 111.58(17) . . ?
Zr03 Zr02 Zr01 59.393(19) . . ?
O00A Zr02 Zr03 82.94(16) . 3_655 ?
O006 Zr02 Zr03 31.81(16) 3_655 3_655 ?
O00H Zr02 Zr03 117.8(2) . 3_655 ?
O00D Zr02 Zr03 120.32(18) . 3_655 ?
O00E Zr02 Zr03 41.04(15) . 3_655 ?
O005 Zr02 Zr03 95.04(12) . 3_655 ?
O009 Zr02 Zr03 71.70(18) 7_665 3_655 ?
O00G Zr02 Zr03 162.04(17) . 3_655 ?
Zr03 Zr02 Zr03 89.24(2) . 3_655 ?
Zr01 Zr02 Zr03 59.19(2) . 3_655 ?
O00A Zr02 Zr04 32.01(16) . . ?
O006 Zr02 Zr04 83.14(16) 3_655 . ?
O00H Zr02 Zr04 86.9(2) . . ?
O00D Zr02 Zr04 176.00(16) . . ?
O00E Zr02 Zr04 37.68(13) . . ?
O005 Zr02 Zr04 97.34(13) . . ?
O009 Zr02 Zr04 110.62(17) 7_665 . ?
O00G Zr02 Zr04 107.04(19) . . ?
Zr03 Zr02 Zr04 60.12(2) . . ?
Zr01 Zr02 Zr04 89.56(3) . . ?
Zr03 Zr02 Zr04 59.91(2) 3_655 . ?
O00A Zr03 O006 94.6(2) . . ?
O00A Zr03 O007 83.0(3) . . ?
O006 Zr03 O007 143.1(3) . . ?
O00A Zr03 O008 143.0(2) . 5_566 ?
O006 Zr03 O008 84.1(2) . 5_566 ?
O007 Zr03 O008 76.6(3) . 5_566 ?
O00A Zr03 O00J 85.6(2) . . ?
O006 Zr03 O00J 143.3(2) . . ?
O007 Zr03 O00J 73.5(3) . . ?
O008 Zr03 O00J 116.8(3) 5_566 . ?
O00A Zr03 O00B 144.1(2) . . ?
O006 Zr03 O00B 84.6(2) . . ?
O007 Zr03 O00B 118.2(3) . . ?
O008 Zr03 O00B 72.8(2) 5_566 . ?
O00J Zr03 O00B 74.7(2) . . ?
O00A Zr03 O005 71.6(2) . . ?
O006 Zr03 O005 71.95(19) . . ?
O007 Zr03 O005 139.3(2) . . ?
O008 Zr03 O005 140.6(2) 5_566 . ?
O00J Zr03 O005 73.4(2) . . ?
O00B Zr03 O005 74.1(2) . . ?
O00A Zr03 O00E 70.6(2) . 3_655 ?
O006 Zr03 O00E 70.1(2) . 3_655 ?
O007 Zr03 O00E 74.4(3) . 3_655 ?
O008 Zr03 O00E 74.2(2) 5_566 3_655 ?
O00J Zr03 O00E 142.0(2) . 3_655 ?
O00B Zr03 O00E 140.0(2) . 3_655 ?
O005 Zr03 O00E 122.85(18) . 3_655 ?
O00A Zr03 Zr01 83.89(16) . . ?
O006 Zr03 Zr01 32.65(13) . . ?
O007 Zr03 Zr01 165.5(2) . . ?
O008 Zr03 Zr01 111.02(17) 5_566 . ?
O00J Zr03 Zr01 111.55(17) . . ?
O00B Zr03 Zr01 76.18(19) . . ?
O005 Zr03 Zr01 39.33(12) . . ?
O00E Zr03 Zr01 95.44(15) 3_655 . ?
O00A Zr03 Zr02 32.16(16) . . ?
O006 Zr03 Zr02 84.22(13) . . ?
O007 Zr03 Zr02 109.40(19) . . ?
O008 Zr03 Zr02 166.57(19) 5_566 . ?
O00J Zr03 Zr02 76.60(18) . . ?
O00B Zr03 Zr02 112.65(17) . . ?
O005 Zr03 Zr02 39.45(13) . . ?
O00E Zr03 Zr02 95.50(12) 3_655 . ?
Zr01 Zr03 Zr02 60.546(19) . . ?
O00A Zr03 Zr04 32.21(17) . . ?
O006 Zr03 Zr04 83.15(16) . . ?
O007 Zr03 Zr04 75.3(2) . . ?
O008 Zr03 Zr04 111.60(18) 5_566 . ?
O00J Zr03 Zr04 112.54(18) . . ?
O00B Zr03 Zr04 166.41(19) . . ?
O005 Zr03 Zr04 96.46(13) . . ?
O00E Zr03 Zr04 38.45(13) 3_655 . ?
Zr01 Zr03 Zr04 90.31(3) . . ?
Zr02 Zr03 Zr04 60.28(2) . . ?
O00A Zr03 Zr02 83.83(16) . 3_655 ?
O006 Zr03 Zr02 31.63(15) . 3_655 ?
O007 Zr03 Zr02 112.0(2) . 3_655 ?
O008 Zr03 Zr02 75.82(19) 5_566 3_655 ?
O00J Zr03 Zr02 167.34(18) . 3_655 ?
O00B Zr03 Zr02 110.50(18) . 3_655 ?
O005 Zr03 Zr02 96.58(12) . 3_655 ?
O00E Zr03 Zr02 38.54(15) 3_655 3_655 ?
Zr01 Zr03 Zr02 60.333(19) . 3_655 ?
Zr02 Zr03 Zr02 90.76(2) . 3_655 ?
Zr04 Zr03 Zr02 60.07(2) . 3_655 ?
O00A Zr04 O00A 93.9(3) 3_655 . ?
O00A Zr04 O00K 96.1(3) 3_655 . ?
O00A Zr04 O00K 145.2(2) . . ?
O00A Zr04 O00K 145.2(2) 3_655 3_655 ?
O00A Zr04 O00K 96.1(3) . 3_655 ?
O00K Zr04 O00K 94.3(5) . 3_655 ?
O00A Zr04 O00E 69.5(2) 3_655 3_655 ?
O00A Zr04 O00E 73.0(2) . 3_655 ?
O00K Zr04 O00E 79.5(3) . 3_655 ?
O00K Zr04 O00E 145.2(3) 3_655 3_655 ?
O00A Zr04 O00E 73.0(2) 3_655 . ?
O00A Zr04 O00E 69.5(2) . . ?
O00K Zr04 O00E 145.2(3) . . ?
O00K Zr04 O00E 79.5(3) 3_655 . ?
O00E Zr04 O00E 123.9(3) 3_655 . ?
O00A Zr04 O00I 143.4(2) 3_655 3_655 ?
O00A Zr04 O00I 77.8(3) . 3_655 ?
O00K Zr04 O00I 74.2(3) . 3_655 ?
O00K Zr04 O00I 71.4(3) 3_655 3_655 ?
O00E Zr04 O00I 74.0(2) 3_655 3_655 ?
O00E Zr04 O00I 133.2(3) . 3_655 ?
O00A Zr04 O00I 77.8(3) 3_655 . ?
O00A Zr04 O00I 143.4(2) . . ?
O00K Zr04 O00I 71.4(3) . . ?
O00K Zr04 O00I 74.2(3) 3_655 . ?
O00E Zr04 O00I 133.2(3) 3_655 . ?
O00E Zr04 O00I 74.0(2) . . ?
O00I Zr04 O00I 128.6(4) 3_655 . ?
O00A Zr04 Zr03 82.81(16) 3_655 . ?
O00A Zr04 Zr03 31.98(13) . . ?
O00K Zr04 Zr03 117.04(18) . . ?
O00K Zr04 Zr03 121.0(3) 3_655 . ?
O00E Zr04 Zr03 41.08(16) 3_655 . ?
O00E Zr04 Zr03 94.74(16) . . ?
O00I Zr04 Zr03 71.4(2) 3_655 . ?
O00I Zr04 Zr03 159.8(2) . . ?
O00A Zr04 Zr03 31.98(13) 3_655 3_655 ?
O00A Zr04 Zr03 82.82(16) . 3_655 ?
O00K Zr04 Zr03 121.0(3) . 3_655 ?
O00K Zr04 Zr03 117.04(19) 3_655 3_655 ?
O00E Zr04 Zr03 94.74(16) 3_655 3_655 ?
O00E Zr04 Zr03 41.08(16) . 3_655 ?
O00I Zr04 Zr03 159.8(2) 3_655 3_655 ?
O00I Zr04 Zr03 71.4(2) . 3_655 ?
Zr03 Zr04 Zr03 89.01(4) . 3_655 ?
O00A Zr04 Zr02 83.60(16) 3_655 . ?
O00A Zr04 Zr02 31.71(13) . . ?
O00K Zr04 Zr02 176.64(19) . . ?
O00K Zr04 Zr02 87.7(3) 3_655 . ?
O00E Zr04 Zr02 97.28(16) 3_655 . ?
O00E Zr04 Zr02 37.80(16) . . ?
O00I Zr04 Zr02 104.0(2) 3_655 . ?
O00I Zr04 Zr02 111.74(18) . . ?
Zr03 Zr04 Zr02 59.60(2) . . ?
Zr03 Zr04 Zr02 60.02(3) 3_655 . ?
O00A Zr04 Zr02 31.71(13) 3_655 3_655 ?
O00A Zr04 Zr02 83.60(16) . 3_655 ?
O00K Zr04 Zr02 87.7(3) . 3_655 ?
O00K Zr04 Zr02 176.64(19) 3_655 3_655 ?
O00E Zr04 Zr02 37.81(16) 3_655 3_655 ?
O00E Zr04 Zr02 97.28(16) . 3_655 ?
O00I Zr04 Zr02 111.74(18) 3_655 3_655 ?
O00I Zr04 Zr02 104.0(2) . 3_655 ?
Zr03 Zr04 Zr02 60.02(3) . 3_655 ?
Zr03 Zr04 Zr02 59.60(2) 3_655 3_655 ?
Zr02 Zr04 Zr02 90.33(4) . 3_655 ?
Zr01 O005 Zr02 103.02(19) . . ?
Zr01 O005 Zr03 99.72(18) . . ?
Zr02 O005 Zr03 100.0(2) . . ?
Zr01 O006 Zr02 117.0(2) . 3_655 ?
Zr01 O006 Zr03 114.4(2) . . ?
Zr02 O006 Zr03 116.6(3) 3_655 . ?
C9 O007 Zr03 133.6(7) . . ?
C00M O008 Zr03 132.0(6) . 5_566 ?
C00M O009 Zr02 133.5(7) . 7_466 ?
Zr03 O00A Zr02 115.6(3) . . ?
Zr03 O00A Zr04 115.8(2) . . ?
Zr02 O00A Zr04 116.3(2) . . ?
C00L O00B Zr03 131.3(6) . . ?
C00L O00C Zr01 136.5(8) . . ?
C3AA O00D Zr02 142.4(8) . . ?
Zr04 O00E Zr02 104.5(2) . . ?
Zr04 O00E Zr03 100.5(2) . 3_655 ?
Zr02 O00E Zr03 100.4(2) . 3_655 ?
C3AA O00F Zr01 160.6(11) . 2_675 ?
C010 O00G Zr02 131.5(7) . . ?
C9 O00I Zr04 132.5(8) 3_655 . ?
C010 O00J Zr03 129.1(7) . . ?
O00C C00L O00B 123.4(11) . . ?
O008 C00M O009 126.5(9) . . ?
O008 C00M C00O 118.9(9) . . ?
O009 C00M C00O 114.6(11) . . ?
C00Q C00N C00O 121.4(11) . . ?
C01A C00O C00N 118.3(9) . . ?
C01A C00O C00M 117.7(10) . . ?
C00N C00O C00M 124.0(10) . . ?
C00X C00P C014 113.0(11) . . ?
C00X C00P C00U 129.3(15) . . ?
C014 C00P C00U 117.8(14) . . ?
C00N C00Q C00S 119.8(12) . . ?
C00V C00R C019 120.0(11) . . ?
C00V C00R C00S 121.4(12) . . ?
C019 C00R C00S 118.3(14) . . ?
C01C C00S C00Q 119.6(9) . . ?
C01C C00S C00R 120.6(10) . . ?
C00Q C00S C00R 119.7(10) . . ?
C00Y C00T C012 124.9(13) . . ?
C00Y C00T C01F 124.6(13) . . ?
C012 C00T C01F 109.8(13) . . ?
C00X C00V C00R 118.8(14) . . ?
C00P C00X C00V 128.9(15) . . ?
C00P C00X C01K 117.7(13) . . ?
C00V C00X C01K 113.1(17) . . ?
C00T C00Y C01I 120.3(14) . . ?
C00T C00Y C01L 126.4(14) . . ?
C01I C00Y C01L 113.0(15) . . ?
O00G C010 O00J 129.3(11) . . ?
C013 C012 C00T 114.1(14) . . ?
C015 C013 C012 120.8(16) . . ?
C015 C013 C01E 125.1(15) . . ?
C012 C013 C01E 114.0(17) . . ?
C00P C014 C019 124.8(14) . . ?
C01I C015 C013 122.4(13) . . ?
C01I C015 C00Z 112.1(15) . . ?
C013 C015 C00Z 125.5(16) . . ?
C01H C017 C00U 120.0 . . ?
C01G C01H C017 120.0 . . ?
C01G C01H C0AA 116.2(9) . . ?
C017 C01H C0AA 122.9(9) . . ?
C01H C01G C01F 120.0 . . ?
C01G C01F C00W 120.0 . . ?
C01G C01F C00T 119.2(6) . . ?
C00W C01F C00T 120.8(6) . . ?
C00U C00W C01F 120.0 . . ?
C00W C00U C017 120.0 . . ?
C00W C00U C00P 118.4(6) . . ?
C017 C00U C00P 121.6(7) . . ?
C00R C019 C014 114.2(15) . . ?
C00R C019 C12 122.6(14) . . ?
C014 C019 C12 122.3(16) . . ?
C01C C01A C00O 119.5(12) . . ?
C00S C01C C01A 121.1(12) . . ?
C011 C01D C01J 120.0 . . ?
C00Z C011 C01D 120.0 . . ?
C1AA C00Z C011 120.0 . . ?
C1AA C00Z C015 120.8(10) . . ?
C011 C00Z C015 119.2(11) . . ?
C00Z C1AA C14 120.0 . . ?
C01J C14 C1AA 120.0 . . ?
C14 C01J C01D 120.0 . . ?
C14 C01J C9 119.7(11) . . ?
C01D C01J C9 120.1(10) . . ?
C015 C01I C00Y 117.3(14) . . ?
O007 C9 O00I 126.7(11) . 3_655 ?
O007 C9 C01J 118.7(12) . . ?
O00I C9 C01J 114.5(13) 3_655 . ?
O00F C3AA O00D 149.1(15) . . ?
C2AA C0AA C01H 110(2) . . ?
C4 C2 C2 121.3(13) . 2_655 ?
C2 C4 C5 109(3) . . ?
C2 C4 C2AA 119(2) . . ?
C5 C4 C2AA 113(3) . . ?
C2 C4 C5A 115(2) . . ?
C2AA C4 C5A 116(2) . . ?
C0AA C2AA C4 108(2) . . ?

loop_
_geom_bond_atom_site_label_1
_geom_bond_atom_site_label_2
_geom_bond_distance
_geom_bond_site_symmetry_2
_geom_bond_publ_flag
Zr01 O006 2.054(5) . ?
Zr01 O006 2.054(5) 3_655 ?
Zr01 O00F 2.152(8) 2_675 ?
Zr01 O00F 2.152(8) 4_475 ?
Zr01 O005 2.229(5) . ?
Zr01 O005 2.230(5) 3_655 ?
Zr01 O00C 2.257(7) 3_655 ?
Zr01 O00C 2.257(7) . ?
Zr01 Zr03 3.4671(11) . ?
Zr01 Zr03 3.4672(11) 3_655 ?
Zr01 Zr02 3.5077(11) . ?
Zr01 Zr02 3.5077(11) 3_655 ?
Zr02 O00A 2.060(5) . ?
Zr02 O006 2.060(5) 3_655 ?
Zr02 O00H 2.168(6) . ?
Zr02 O00D 2.163(7) . ?
Zr02 O00E 2.225(6) . ?
Zr02 O005 2.252(5) . ?
Zr02 O009 2.267(6) 7_665 ?
Zr02 O00G 2.312(7) . ?
Zr02 Zr03 3.4907(10) . ?
Zr02 Zr03 3.5127(12) 3_655 ?
Zr02 Zr04 3.5147(12) . ?
Zr03 O00A 2.064(5) . ?
Zr03 O006 2.070(5) . ?
Zr03 O007 2.164(7) . ?
Zr03 O008 2.176(6) 5_566 ?
Zr03 O00J 2.199(7) . ?
Zr03 O00B 2.228(8) . ?
Zr03 O005 2.305(5) . ?
Zr03 O00E 2.345(6) 3_655 ?
Zr03 Zr04 3.5089(12) . ?
Zr04 O00A 2.078(6) 3_655 ?
Zr04 O00A 2.078(6) . ?
Zr04 O00K 2.185(8) . ?
Zr04 O00K 2.185(8) 3_655 ?
Zr04 O00E 2.219(5) 3_655 ?
Zr04 O00E 2.219(5) . ?
Zr04 O00I 2.274(7) 3_655 ?
Zr04 O00I 2.274(7) . ?
O007 C9 1.207(14) . ?
O008 C00M 1.265(13) . ?
O009 C00M 1.277(12) . ?
O00B C00L 1.278(14) . ?
O00C C00L 1.273(12) . ?
O00D C3AA 1.157(14) . ?
O00F C3AA 1.071(15) . ?
O00G C010 1.222(14) . ?
O00I C9 1.298(15) 3_655 ?
O00J C010 1.337(14) . ?
C00M C00O 1.471(13) . ?
C00N C00Q 1.379(14) . ?
C00N C00O 1.388(16) . ?
C00O C01A 1.433(15) . ?
C00P C00X 1.298(17) . ?
C00P C014 1.38(2) . ?
C00P C00U 1.419(11) . ?
C00Q C00S 1.380(15) . ?
C00R C00V 1.380(17) . ?
C00R C019 1.391(18) . ?
C00R C00S 1.510(14) . ?
C00S C01C 1.403(16) . ?
C00T C00Y 1.279(18) . ?
C00T C012 1.45(2) . ?
C00T C01F 1.571(13) . ?
C00V C00X 1.324(15) . ?
C00X C01K 1.44(3) . ?
C00Y C01I 1.437(17) . ?
C00Y C01L 1.49(2) . ?
C012 C013 1.434(18) . ?
C013 C015 1.36(2) . ?
C013 C01E 1.66(2) . ?
C014 C019 1.446(17) . ?
C015 C01I 1.39(2) . ?
C015 C00Z 1.513(14) . ?
C017 C01H 1.3900 . ?
C017 C00U 1.3900 . ?
C01H C01G 1.3900 . ?
C01H C0AA 1.497(18) . ?
C01G C01F 1.3900 . ?
C01F C00W 1.3900 . ?
C00W C00U 1.3900 . ?
C019 C12 1.61(3) . ?
C01A C01C 1.356(15) . ?
C01D C011 1.3900 . ?
C01D C01J 1.3900 . ?
C011 C00Z 1.3900 . ?
C00Z C1AA 1.3900 . ?
C1AA C14 1.3900 . ?
C14 C01J 1.3900 . ?
C01J C9 1.461(13) . ?
C0AA C2AA 1.49(3) . ?
C2 C4 1.40(2) . ?
C2 C2 1.36(2) 2_655 ?
C4 C5 1.39(4) . ?
C4 C2AA 1.59(3) . ?
C4 C5A 1.59(4) . ?

loop_
_geom_torsion_atom_site_label_1
_geom_torsion_atom_site_label_2
_geom_torsion_atom_site_label_3
_geom_torsion_atom_site_label_4
_geom_torsion
_geom_torsion_site_symmetry_1
_geom_torsion_site_symmetry_2
_geom_torsion_site_symmetry_3
_geom_torsion_site_symmetry_4
_geom_torsion_publ_flag
Zr01 O00C C00L O00B -2.5(16) . . . . ?
Zr03 O00B C00L O00C -6.3(15) . . . . ?
Zr03 O008 C00M O009 3.4(14) 5_566 . . . ?
Zr03 O008 C00M C00O -177.2(6) 5_566 . . . ?
Zr02 O009 C00M O008 -8.8(14) 7_466 . . . ?
Zr02 O009 C00M C00O 171.7(5) 7_466 . . . ?
C00Q C00N C00O C01A 4.0(16) . . . . ?
C00Q C00N C00O C00M -175.4(9) . . . . ?
O008 C00M C00O C01A 5.6(14) . . . . ?
O009 C00M C00O C01A -174.9(9) . . . . ?
O008 C00M C00O C00N -175.0(10) . . . . ?
O009 C00M C00O C00N 4.5(14) . . . . ?
C00O C00N C00Q C00S -5.2(17) . . . . ?
C00N C00Q C00S C01C 0.8(18) . . . . ?
C00N C00Q C00S C00R 177.5(12) . . . . ?
C00V C00R C00S C01C 101.7(17) . . . . ?
C019 C00R C00S C01C -84.6(17) . . . . ?
C00V C00R C00S C00Q -75.0(17) . . . . ?
C019 C00R C00S C00Q 98.7(15) . . . . ?
C019 C00R C00V C00X 4(2) . . . . ?
C00S C00R C00V C00X 177.7(12) . . . . ?
C014 C00P C00X C00V 3(2) . . . . ?
C00U C00P C00X C00V -177.6(14) . . . . ?
C014 C00P C00X C01K 176.6(17) . . . . ?
C00U C00P C00X C01K -4(3) . . . . ?
C00R C00V C00X C00P -3(3) . . . . ?
C00R C00V C00X C01K -176.6(17) . . . . ?
C012 C00T C00Y C01I 7(3) . . . . ?
C01F C00T C00Y C01I 176.3(13) . . . . ?
C012 C00T C00Y C01L -178.5(15) . . . . ?
C01F C00T C00Y C01L -10(3) . . . . ?
Zr02 O00G C010 O00J 3.4(19) . . . . ?
Zr03 O00J C010 O00G 4.6(18) . . . . ?
C00Y C00T C012 C013 -5(2) . . . . ?
C01F C00T C012 C013 -175.4(11) . . . . ?
C00T C012 C013 C015 0(2) . . . . ?
C00T C012 C013 C01E 175.1(13) . . . . ?
C00X C00P C014 C019 -5(2) . . . . ?
C00U C00P C014 C019 176.0(13) . . . . ?
C012 C013 C015 C01I 2(2) . . . . ?
C01E C013 C015 C01I -172.4(14) . . . . ?
C012 C013 C015 C00Z -175.8(12) . . . . ?
C01E C013 C015 C00Z 10(2) . . . . ?
C00U C017 C01H C01G 0.0 . . . . ?
C00U C017 C01H C0AA -169(2) . . . . ?
C017 C01H C01G C01F 0.0 . . . . ?
C0AA C01H C01G C01F 169(2) . . . . ?
C01H C01G C01F C00W 0.0 . . . . ?
C01H C01G C01F C00T -177.4(14) . . . . ?
C00Y C00T C01F C01G 135.1(15) . . . . ?
C012 C00T C01F C01G -54.5(16) . . . . ?
C00Y C00T C01F C00W -42(2) . . . . ?
C012 C00T C01F C00W 128.1(11) . . . . ?
C01G C01F C00W C00U 0.0 . . . . ?
C00T C01F C00W C00U 177.4(14) . . . . ?
C01F C00W C00U C017 0.0 . . . . ?
C01F C00W C00U C00P -177.1(15) . . . . ?
C01H C017 C00U C00W 0.0 . . . . ?
C01H C017 C00U C00P 177.0(15) . . . . ?
C00X C00P C00U C00W -56(2) . . . . ?
C014 C00P C00U C00W 123.0(13) . . . . ?
C00X C00P C00U C017 127.0(14) . . . . ?
C014 C00P C00U C017 -54.0(18) . . . . ?
C00V C00R C019 C014 -5(2) . . . . ?
C00S C00R C019 C014 -179.0(12) . . . . ?
C00V C00R C019 C12 -174.3(18) . . . . ?
C00S C00R C019 C12 12(2) . . . . ?
C00P C014 C019 C00R 6(2) . . . . ?
C00P C014 C019 C12 175(2) . . . . ?
C00N C00O C01A C01C 2(2) . . . . ?
C00M C00O C01A C01C -178.8(13) . . . . ?
C00Q C00S C01C C01A 5(2) . . . . ?
C00R C00S C01C C01A -171.7(14) . . . . ?
C00O C01A C01C C00S -6(2) . . . . ?
C01J C01D C011 C00Z 0.0 . . . . ?
C01D C011 C00Z C1AA 0.0 . . . . ?
C01D C011 C00Z C015 178.6(12) . . . . ?
C01I C015 C00Z C1AA -70.8(13) . . . . ?
C013 C015 C00Z C1AA 107.0(17) . . . . ?
C01I C015 C00Z C011 110.6(14) . . . . ?
C013 C015 C00Z C011 -71.6(17) . . . . ?
C011 C00Z C1AA C14 0.0 . . . . ?
C015 C00Z C1AA C14 -178.6(13) . . . . ?
C00Z C1AA C14 C01J 0.0 . . . . ?
C1AA C14 C01J C01D 0.0 . . . . ?
C1AA C14 C01J C9 -174.7(10) . . . . ?
C011 C01D C01J C14 0.0 . . . . ?
C011 C01D C01J C9 174.7(10) . . . . ?
C013 C015 C01I C00Y 0(2) . . . . ?
C00Z C015 C01I C00Y 178.1(12) . . . . ?
C00T C00Y C01I C015 -5(2) . . . . ?
C01L C00Y C01I C015 -179.5(14) . . . . ?
Zr03 O007 C9 O00I -9(2) . . . 3_655 ?
Zr03 O007 C9 C01J 168.8(7) . . . . ?
C14 C01J C9 O007 174.7(10) . . . . ?
C01D C01J C9 O007 0.0(17) . . . . ?
C14 C01J C9 O00I -7.1(15) . . . 3_655 ?
C01D C01J C9 O00I 178.2(9) . . . 3_655 ?
Zr01 O00F C3AA O00D -157.1(19) 2_675 . . . ?
Zr02 O00D C3AA O00F -169(2) . . . . ?
C01G C01H C0AA C2AA 151.5(17) . . . . ?
C017 C01H C0AA C2AA -40(4) . . . . ?
C2 C2 C4 C5 44(3) 2_655 . . . ?
C2 C2 C4 C2AA 174.4(18) 2_655 . . . ?
C2 C2 C4 C5A -42(3) 2_655 . . . ?
C01H C0AA C2AA C4 -173(2) . . . . ?
C2 C4 C2AA C0AA 177(2) . . . . ?
C5 C4 C2AA C0AA -55(3) . . . . ?
C5A C4 C2AA C0AA 34(3) . . . . ?

loop_
_platon_squeeze_void_nr
_platon_squeeze_void_average_x
_platon_squeeze_void_average_y
_platon_squeeze_void_average_z
_platon_squeeze_void_volume
_platon_squeeze_void_count_electrons
_platon_squeeze_void_content
1 -0.015 0.500 0.750 994 165 ' '
2 -0.019 0.500 0.250 994 165 ' '
3 0.250 0.000 0.098 143 24 ' '
4 0.250 0.000 0.598 143 24 ' '
5 0.150 0.234 0.401 10 0 ' '
6 0.150 0.766 0.901 10 0 ' '
7 0.250 0.500 0.476 28 1 ' '
8 0.250 0.500 0.976 28 1 ' '
9 0.350 0.234 0.901 10 0 ' '
10 0.350 0.766 0.401 10 0 ' '
11 0.750 0.000 0.400 140 24 ' '
12 0.750 0.000 0.900 140 24 ' '
13 0.650 0.234 0.599 10 0 ' '
14 0.650 0.766 0.099 10 0 ' '
15 0.750 0.500 0.524 28 1 ' '
16 0.750 0.500 0.024 28 1 ' '
17 0.850 0.234 0.099 10 0 ' '
18 0.850 0.766 0.599 10 0 ' '
